data_7161105
loop_
_publ_author_name
'Lysenko, Vladyslav'
'Popov, Ioann O.'
'Slobodyanyuk, Evgeniy Y.'
'Rusanov, Eduard B.'
'Pashenko, Olexandr Ye'
'Volochnyuk, Dmytro M.'
'Ryabukhin, Serhiy V.'

_publ_section_title
;
 Cyclooctadiene-derived cage-divergent synthesis of heteroadamantanes and
 alternative polycyclic systems.
;
_journal_issue 17
_journal_name_full 'Organic &amp; biomolecular chemistry'
_journal_page_first 3643
_journal_page_last 3648
_journal_paper_doi 10.1039/d6ob00368k
_journal_volume 24
_journal_year 2026
_chemical_formula_moiety 'C8 H12 Br2 O'
_chemical_formula_sum 'C8 H12 Br2 O'
_chemical_formula_weight 284.00
_space_group_crystal_system triclinic
_space_group_IT_number 2
_space_group_name_Hall '-P 1'
_space_group_name_H-M_alt 'P -1'
_atom_sites_solution_hydrogens geom
_atom_sites_solution_primary dual
_audit_creation_date 2025-01-27
_audit_creation_method
;
Olex2 1.5
(compiled 2024.02.16 svn.r378c4104 for OlexSys, GUI svn.r6928)
;
_audit_update_record
;
2025-05-28 deposited with the CCDC.	2026-04-09 downloaded from the CCDC.
;
_cell_angle_alpha 111.879(3)
_cell_angle_beta 99.742(3)
_cell_angle_gamma 90.024(3)
_cell_formula_units_Z 2
_cell_length_a 7.6076(3)
_cell_length_b 7.7166(3)
_cell_length_c 8.4813(3)
_cell_measurement_reflns_used 3091
_cell_measurement_temperature 173(2)
_cell_measurement_theta_max 26.28
_cell_measurement_theta_min 2.63
_cell_volume 454.27(3)
_computing_molecular_graphics 'Olex2 1.5 (Dolomanov et al., 2009)'
_computing_publication_material 'Olex2 1.5 (Dolomanov et al., 2009)'
_computing_structure_refinement 'SHELXL 2016/6 (Sheldrick, 2015)'
_computing_structure_solution 'SHELXT 2014/5 (Sheldrick, 2014)'
_diffrn_ambient_temperature 173(2)
_diffrn_measured_fraction_theta_full 1.000
_diffrn_measured_fraction_theta_max 1.000
_diffrn_measurement_device_type 'Bruker APEX-II CCD'
_diffrn_measurement_method '\f and \w scans'
_diffrn_radiation_type MoK\a
_diffrn_radiation_wavelength 0.71073
_diffrn_reflns_av_R_equivalents 0.0557
_diffrn_reflns_av_unetI/netI 0.0471
_diffrn_reflns_Laue_measured_fraction_full 1.000
_diffrn_reflns_Laue_measured_fraction_max 1.000
_diffrn_reflns_limit_h_max 9
_diffrn_reflns_limit_h_min -9
_diffrn_reflns_limit_k_max 9
_diffrn_reflns_limit_k_min -8
_diffrn_reflns_limit_l_max 10
_diffrn_reflns_limit_l_min -10
_diffrn_reflns_number 5991
_diffrn_reflns_point_group_measured_fraction_full 1.000
_diffrn_reflns_point_group_measured_fraction_max 1.000
_diffrn_reflns_theta_full 24.982
_diffrn_reflns_theta_max 24.982
_diffrn_reflns_theta_min 2.632
_diffrn_source_current 30.0
_diffrn_source_power 1.2
_diffrn_source_voltage 40.0
_diffrn_standards_number 0
_exptl_absorpt_coefficient_mu 8.863
_exptl_absorpt_correction_T_max 0.7454
_exptl_absorpt_correction_T_min 0.2387
_exptl_absorpt_correction_type multi-scan
_exptl_absorpt_process_details SADABS-2014/5
_exptl_crystal_colour colourless
_exptl_crystal_colour_primary colourless
_exptl_crystal_density_diffrn 2.076
_exptl_crystal_description block
_exptl_crystal_F_000 276
_exptl_crystal_size_max 0.24
_exptl_crystal_size_mid 0.22
_exptl_crystal_size_min 0.17
_refine_diff_density_max 0.524
_refine_diff_density_min -0.924
_refine_diff_density_rms 0.129
_refine_ls_extinction_method none
_refine_ls_goodness_of_fit_ref 1.064
_refine_ls_hydrogen_treatment constr
_refine_ls_matrix_type full
_refine_ls_number_parameters 100
_refine_ls_number_reflns 1591
_refine_ls_number_restraints 0
_refine_ls_restrained_S_all 1.064
_refine_ls_R_factor_all 0.0394
_refine_ls_R_factor_gt 0.0297
_refine_ls_shift/su_max 0.001
_refine_ls_shift/su_mean 0.000
_refine_ls_structure_factor_coef Fsqd
_refine_ls_weighting_details 'w=1/[\s^2^(Fo^2^)+(0.0323P)^2^+0.0823P] where P=(Fo^2^+2Fc^2^)/3'
_refine_ls_weighting_scheme calc
_refine_ls_wR_factor_gt 0.0691
_refine_ls_wR_factor_ref 0.0734
_reflns_Friedel_coverage 0.000
_reflns_number_gt 1334
_reflns_number_total 1591
_reflns_threshold_expression 'I > 2\s(I)'
_cod_data_source_file d6ob00368k2.cif
_cod_data_source_block vd571
_cod_depositor_comments 'Adding full bibliography for 7161105--7161112.cif.'
_cod_database_code 7161105
_shelx_shelxl_version_number 2016/6
_shelx_space_group_comment
;
The symmetry employed for this shelxl refinement is uniquely defined
by the following loop, which should always be used as a source of
symmetry information in preference to the above space-group names.
They are only intended as comments.
;
_shelx_estimated_absorpt_t_max 0.314
_shelx_estimated_absorpt_t_min 0.225
_olex2_refinement_description
;
1. Fixed Uiso
 At 1.2 times of:
  All C(H) groups, All C(H,H) groups
2.a Ternary CH refined with riding coordinates:
 C1(H1), C4(H4), C5(H5), C8(H8)
2.b Secondary CH2 refined with riding coordinates:
 C2(H2A,H2B), C3(H3A,H3B), C6(H6A,H6B), C7(H7A,H7B)
;
_olex2_submission_special_instructions 'No special instructions were received'

loop_
_space_group_symop_operation_xyz
'x, y, z'
'-x, -y, -z'

loop_
_atom_site_label
_atom_site_type_symbol
_atom_site_fract_x
_atom_site_fract_y
_atom_site_fract_z
_atom_site_U_iso_or_equiv
_atom_site_adp_type
_atom_site_occupancy
_atom_site_site_symmetry_order
_atom_site_calc_flag
_atom_site_refinement_flags_posn
_atom_site_refinement_flags_adp
_atom_site_refinement_flags_occupancy
_atom_site_disorder_assembly
_atom_site_disorder_group
Br1 Br 0.77469(5) 0.80784(6) 0.38511(5) 0.02636(15) Uani 1 1 d . . . . .
Br2 Br 0.74036(5) 0.44326(6) 0.92467(5) 0.02858(15) Uani 1 1 d . . . . .
O1 O 0.6984(3) 0.9649(4) 0.8909(3) 0.0217(6) Uani 1 1 d . . . . .
C1 C 0.6495(5) 0.7947(5) 0.9108(5) 0.0204(8) Uani 1 1 d . . . . .
H1 H 0.620784 0.826554 1.028815 0.025 Uiso 1 1 calc R U . . .
C2 C 0.4790(5) 0.7160(5) 0.7762(5) 0.0195(8) Uani 1 1 d . . . . .
H2A H 0.463196 0.578371 0.739374 0.023 Uiso 1 1 calc R U . . .
H2B H 0.372519 0.772703 0.822289 0.023 Uiso 1 1 calc R U . . .
C3 C 0.5090(5) 0.7701(5) 0.6264(5) 0.0217(9) Uani 1 1 d . . . . .
H3A H 0.397561 0.810020 0.574839 0.026 Uiso 1 1 calc R U . . .
H3B H 0.550808 0.663796 0.535531 0.026 Uiso 1 1 calc R U . . .
C4 C 0.6538(5) 0.9338(5) 0.7093(5) 0.0204(8) Uani 1 1 d . . . . .
H4 H 0.601326 1.048407 0.698137 0.025 Uiso 1 1 calc R U . . .
C5 C 0.8293(5) 0.9084(6) 0.6408(5) 0.0235(9) Uani 1 1 d . . . . .
H5 H 0.890607 1.035835 0.679311 0.028 Uiso 1 1 calc R U . . .
C6 C 0.9603(5) 0.7892(6) 0.7055(5) 0.0245(9) Uani 1 1 d . . . . .
H6A H 1.045297 0.745780 0.624634 0.029 Uiso 1 1 calc R U . . .
H6B H 1.030181 0.871069 0.818920 0.029 Uiso 1 1 calc R U . . .
C7 C 0.8827(5) 0.6187(5) 0.7265(5) 0.0211(8) Uani 1 1 d . . . . .
H7A H 0.786628 0.553330 0.626365 0.025 Uiso 1 1 calc R U . . .
H7B H 0.977386 0.530920 0.727769 0.025 Uiso 1 1 calc R U . . .
C8 C 0.8075(5) 0.6728(5) 0.8921(5) 0.0185(8) Uani 1 1 d . . . . .
H8 H 0.906767 0.742290 0.989704 0.022 Uiso 1 1 calc R U . . .

loop_
_atom_site_aniso_label
_atom_site_aniso_U_11
_atom_site_aniso_U_22
_atom_site_aniso_U_33
_atom_site_aniso_U_23
_atom_site_aniso_U_13
_atom_site_aniso_U_12
Br1 0.0281(2) 0.0310(3) 0.0210(2) 0.01022(18) 0.00636(16) -0.00054(18)
Br2 0.0324(3) 0.0213(3) 0.0330(3) 0.01282(19) 0.00295(17) 0.00085(17)
O1 0.0328(14) 0.0107(14) 0.0153(13) -0.0021(10) 0.0039(11) 0.0000(11)
C1 0.027(2) 0.016(2) 0.0138(19) -0.0002(15) 0.0042(15) -0.0010(16)
C2 0.0202(19) 0.016(2) 0.0199(19) 0.0029(16) 0.0068(15) 0.0023(15)
C3 0.0175(19) 0.020(2) 0.024(2) 0.0048(17) 0.0007(15) -0.0023(16)
C4 0.0233(19) 0.011(2) 0.022(2) 0.0022(15) 0.0026(15) 0.0006(15)
C5 0.024(2) 0.019(2) 0.023(2) 0.0035(17) 0.0010(16) -0.0088(16)
C6 0.0154(19) 0.031(2) 0.024(2) 0.0077(17) 0.0030(15) -0.0006(17)
C7 0.0195(19) 0.018(2) 0.022(2) 0.0046(16) 0.0013(15) 0.0079(16)
C8 0.0211(19) 0.014(2) 0.0174(19) 0.0044(15) -0.0010(14) -0.0009(15)

loop_
_atom_type_symbol
_atom_type_description
_atom_type_scat_dispersion_real
_atom_type_scat_dispersion_imag
_atom_type_scat_source
C C 0.0033 0.0016 'International Tables Vol C Tables 4.2.6.8 and 6.1.1.4'
H H 0.0000 0.0000 'International Tables Vol C Tables 4.2.6.8 and 6.1.1.4'
O O 0.0106 0.0060 'International Tables Vol C Tables 4.2.6.8 and 6.1.1.4'
Br Br -0.2901 2.4595 'International Tables Vol C Tables 4.2.6.8 and 6.1.1.4'

loop_
_geom_angle_atom_site_label_1
_geom_angle_atom_site_label_2
_geom_angle_atom_site_label_3
_geom_angle
_geom_angle_site_symmetry_1
_geom_angle_site_symmetry_3
_geom_angle_publ_flag
C1 O1 C4 108.0(3) . . ?
O1 C1 H1 109.1 . . ?
O1 C1 C2 103.9(3) . . ?
O1 C1 C8 108.6(3) . . ?
C2 C1 H1 109.1 . . ?
C8 C1 H1 109.1 . . ?
C8 C1 C2 116.8(3) . . ?
C1 C2 H2A 111.0 . . ?
C1 C2 H2B 111.0 . . ?
H2A C2 H2B 109.0 . . ?
C3 C2 C1 103.8(3) . . ?
C3 C2 H2A 111.0 . . ?
C3 C2 H2B 111.0 . . ?
C2 C3 H3A 110.9 . . ?
C2 C3 H3B 110.9 . . ?
C2 C3 C4 104.3(3) . . ?
H3A C3 H3B 108.9 . . ?
C4 C3 H3A 110.9 . . ?
C4 C3 H3B 110.9 . . ?
O1 C4 C3 106.8(3) . . ?
O1 C4 H4 108.5 . . ?
O1 C4 C5 106.8(3) . . ?
C3 C4 H4 108.5 . . ?
C5 C4 C3 117.5(3) . . ?
C5 C4 H4 108.5 . . ?
Br1 C5 H5 107.1 . . ?
C4 C5 Br1 108.9(2) . . ?
C4 C5 H5 107.1 . . ?
C6 C5 Br1 110.7(3) . . ?
C6 C5 C4 115.6(3) . . ?
C6 C5 H5 107.1 . . ?
C5 C6 H6A 107.9 . . ?
C5 C6 H6B 107.9 . . ?
H6A C6 H6B 107.2 . . ?
C7 C6 C5 117.5(3) . . ?
C7 C6 H6A 107.9 . . ?
C7 C6 H6B 107.9 . . ?
C6 C7 H7A 109.3 . . ?
C6 C7 H7B 109.3 . . ?
H7A C7 H7B 107.9 . . ?
C8 C7 C6 111.7(3) . . ?
C8 C7 H7A 109.3 . . ?
C8 C7 H7B 109.3 . . ?
Br2 C8 H8 107.1 . . ?
C1 C8 Br2 108.1(2) . . ?
C1 C8 C7 118.1(3) . . ?
C1 C8 H8 107.1 . . ?
C7 C8 Br2 108.9(3) . . ?
C7 C8 H8 107.1 . . ?

loop_
_geom_bond_atom_site_label_1
_geom_bond_atom_site_label_2
_geom_bond_distance
_geom_bond_site_symmetry_2
_geom_bond_publ_flag
Br1 C5 1.980(4) . ?
Br2 C8 1.972(4) . ?
O1 C1 1.441(5) . ?
O1 C4 1.447(4) . ?
C1 H1 1.0000 . ?
C1 C2 1.529(5) . ?
C1 C8 1.520(5) . ?
C2 H2A 0.9900 . ?
C2 H2B 0.9900 . ?
C2 C3 1.528(5) . ?
C3 H3A 0.9900 . ?
C3 H3B 0.9900 . ?
C3 C4 1.542(5) . ?
C4 H4 1.0000 . ?
C4 C5 1.529(5) . ?
C5 H5 1.0000 . ?
C5 C6 1.527(5) . ?
C6 H6A 0.9900 . ?
C6 H6B 0.9900 . ?
C6 C7 1.523(5) . ?
C7 H7A 0.9900 . ?
C7 H7B 0.9900 . ?
C7 C8 1.520(5) . ?
C8 H8 1.0000 . ?

loop_
_geom_torsion_atom_site_label_1
_geom_torsion_atom_site_label_2
_geom_torsion_atom_site_label_3
_geom_torsion_atom_site_label_4
_geom_torsion
_geom_torsion_site_symmetry_1
_geom_torsion_site_symmetry_2
_geom_torsion_site_symmetry_3
_geom_torsion_site_symmetry_4
_geom_torsion_publ_flag
Br1 C5 C6 C7 -86.4(4) . . . . ?
O1 C1 C2 C3 34.6(3) . . . . ?
O1 C1 C8 Br2 178.8(2) . . . . ?
O1 C1 C8 C7 -57.0(4) . . . . ?
O1 C4 C5 Br1 167.0(2) . . . . ?
O1 C4 C5 C6 41.6(4) . . . . ?
C1 O1 C4 C3 22.4(4) . . . . ?
C1 O1 C4 C5 -104.0(3) . . . . ?
C1 C2 C3 C4 -20.8(4) . . . . ?
C2 C1 C8 Br2 -64.2(4) . . . . ?
C2 C1 C8 C7 60.0(5) . . . . ?
C2 C3 C4 O1 0.1(4) . . . . ?
C2 C3 C4 C5 119.9(4) . . . . ?
C3 C4 C5 Br1 47.2(4) . . . . ?
C3 C4 C5 C6 -78.2(4) . . . . ?
C4 O1 C1 C2 -35.8(3) . . . . ?
C4 O1 C1 C8 89.2(3) . . . . ?
C4 C5 C6 C7 38.1(5) . . . . ?
C5 C6 C7 C8 -78.9(4) . . . . ?
C6 C7 C8 Br2 -172.4(2) . . . . ?
C6 C7 C8 C1 63.9(4) . . . . ?
C8 C1 C2 C3 -85.0(4) . . . . ?
